data_7042099
loop_
_publ_author_name
'Faraonov, Maxim A.'
'Konarev, Dmitri V.'
'Fatalov, Alexey M.'
'Khasanov, Salavat S.'
'Troyanov, Sergey I.'
'Lyubovskaya, Rimma N.'

_publ_section_title
;
 Radical anion and dianion salts of titanyl macrocycles with acceptor
 substituents or an extended \p-system.
;
_journal_issue 11
_journal_name_full 'Dalton transactions (Cambridge, England : 2003)'
_journal_page_first 3547
_journal_page_last 3555
_journal_paper_doi 10.1039/c6dt04896j
_journal_volume 46
_journal_year 2017
_chemical_compound_source no
_chemical_formula_moiety 'C48 H24 N8 O Ti, C36 H30 N P2, 2(C6 H4 Cl2)'
_chemical_formula_sum 'C96 H62 Cl4 N9 O P2 Ti'
_chemical_formula_weight 1609.18
_chemical_melting_point ?
_chemical_name_common no
_chemical_name_systematic
'bis(triphenylphosphoranylidene ammonium titanyl naphthalocyanine radical anion o-dichlorobenzene solvate'
_chemical_properties_physical ', Air-sensitive,Moisture-sensitive'
_space_group_crystal_system monoclinic
_space_group_IT_number 14
_space_group_name_Hall '-P 2ybc'
_space_group_name_H-M_alt 'P 1 21/c 1'
_symmetry_space_group_name_Hall '-P 2ybc'
_symmetry_space_group_name_H-M 'P 1 21/c 1'
_atom_sites_solution_hydrogens geom
_atom_sites_solution_primary direct
_atom_sites_solution_secondary difmap
_audit_creation_method SHELXL-2013
_audit_update_record
;
2016-11-22 deposited with the CCDC.
2017-02-16 downloaded from the CCDC.
;
_cell_angle_alpha 90
_cell_angle_beta 98.402(2)
_cell_angle_gamma 90
_cell_formula_units_Z 4
_cell_length_a 15.1213(3)
_cell_length_b 18.0169(3)
_cell_length_c 29.1976(6)
_cell_measurement_reflns_used 51455
_cell_measurement_temperature 150(2)
_cell_measurement_theta_max 29.4290
_cell_measurement_theta_min 1.8090
_cell_volume 7869.2(3)
_computing_cell_refinement 'Bruker SAINT'
_computing_data_collection 'Bruker APEX2'
_computing_data_reduction 'Bruker SAINT'
_computing_molecular_graphics WinGx
_computing_publication_material WinGx
_computing_structure_refinement 'SHELXL-2013 (Sheldrick, 2013)'
_computing_structure_solution 'SHELXS-2013 (Sheldrick, 2013)'
_diffrn_ambient_temperature 150(2)
_diffrn_measured_fraction_theta_full 0.998
_diffrn_measured_fraction_theta_max 0.938
_diffrn_measurement_device_type 'Bruker APEX-II CCD'
_diffrn_measurement_method '\w scans'
_diffrn_radiation_monochromator graphite
_diffrn_radiation_source 'sealed tube'
_diffrn_radiation_type MoK\a
_diffrn_radiation_wavelength 0.71073
_diffrn_reflns_av_R_equivalents 0.0645
_diffrn_reflns_av_unetI/netI 0.0524
_diffrn_reflns_Laue_measured_fraction_full 0.998
_diffrn_reflns_Laue_measured_fraction_max 0.938
_diffrn_reflns_limit_h_max 19
_diffrn_reflns_limit_h_min -19
_diffrn_reflns_limit_k_max 24
_diffrn_reflns_limit_k_min -24
_diffrn_reflns_limit_l_max 38
_diffrn_reflns_limit_l_min -40
_diffrn_reflns_number 100772
_diffrn_reflns_point_group_measured_fraction_full 0.998
_diffrn_reflns_point_group_measured_fraction_max 0.938
_diffrn_reflns_theta_full 28.000
_diffrn_reflns_theta_max 29.374
_diffrn_reflns_theta_min 1.811
_exptl_absorpt_coefficient_mu 0.343
_exptl_absorpt_correction_T_max 1.00
_exptl_absorpt_correction_T_min 0.93
_exptl_absorpt_correction_type multi-scan
_exptl_absorpt_process_details
;
SADABS-2012/1 - Bruker AXS area detector scaling 
and absorption correction 
;
_exptl_crystal_colour 'dark violet'
_exptl_crystal_density_diffrn 1.358
_exptl_crystal_description prism
_exptl_crystal_F_000 3316
_exptl_crystal_recrystallization_method 'Re-crystallisation from solvent: o-dichlorobenzene'
_exptl_crystal_size_max 0.400
_exptl_crystal_size_mid 0.300
_exptl_crystal_size_min 0.200
_refine_diff_density_max 0.973
_refine_diff_density_min -0.726
_refine_diff_density_rms 0.082
_refine_ls_extinction_method none
_refine_ls_goodness_of_fit_ref 1.105
_refine_ls_hydrogen_treatment constr
_refine_ls_matrix_type full
_refine_ls_number_parameters 1035
_refine_ls_number_reflns 20327
_refine_ls_number_restraints 1238
_refine_ls_restrained_S_all 1.086
_refine_ls_R_factor_all 0.1109
_refine_ls_R_factor_gt 0.0818
_refine_ls_shift/su_max 0.003
_refine_ls_shift/su_mean 0.000
_refine_ls_structure_factor_coef Fsqd
_refine_ls_weighting_details 'w=1/[\s^2^(Fo^2^)+(0.0627P)^2^+13.5578P] where P=(Fo^2^+2Fc^2^)/3'
_refine_ls_weighting_scheme calc
_refine_ls_wR_factor_gt 0.1691
_refine_ls_wR_factor_ref 0.1824
_reflns_Friedel_coverage 0.000
_reflns_number_gt 15449
_reflns_number_total 20327
_reflns_threshold_expression 'I > 2\s(I)'
_cod_data_source_file c6dt04896j2.cif
_cod_data_source_block PPNTiONaphthalocyanine
_cod_depositor_comments
;
The following automatic conversions were performed:

'_chemical_melting_point' value 'not measured' was changed to '?' -
the value is undefined or not given.

Automatic conversion script
Id: cif_fix_values 4268 2015-11-12 08:31:59Z antanas 

 Adding full bibliography for 7042097--7042099.cif.
;
_cod_database_code 7042099
_shelx_space_group_comment
;
The symmetry employed for this shelxl refinement is uniquely defined
by the following loop, which should always be used as a source of
symmetry information in preference to the above space-group names.
They are only intended as comments.
;
_shelx_estimated_absorpt_t_min 0.875
_shelx_estimated_absorpt_t_max 0.935
_shelxl_version_number 2013-4

loop_
_space_group_symop_operation_xyz
'x, y, z'
'-x, y+1/2, -z+1/2'
'-x, -y, -z'
'x, -y-1/2, z-1/2'

loop_
_atom_site_label
_atom_site_type_symbol
_atom_site_fract_x
_atom_site_fract_y
_atom_site_fract_z
_atom_site_U_iso_or_equiv
_atom_site_adp_type
_atom_site_occupancy
_atom_site_site_symmetry_order
_atom_site_calc_flag
_atom_site_refinement_flags_posn
_atom_site_refinement_flags_adp
_atom_site_refinement_flags_occupancy
_atom_site_disorder_assembly
_atom_site_disorder_group
Ti Ti 0.49822(3) 0.12874(3) 1.00240(2) 0.01508(11) Uani 1 1 d . U . . .
O O 0.47319(13) 0.21111(11) 0.98052(7) 0.0231(4) Uani 1 1 d . U . . .
N1 N 0.44317(15) 0.05506(13) 0.95246(8) 0.0179(4) Uani 1 1 d . U . . .
N2 N 0.61853(15) 0.10012(12) 0.98197(7) 0.0164(4) Uani 1 1 d . U . . .
N3 N 0.57026(15) 0.14441(12) 1.06749(8) 0.0168(4) Uani 1 1 d . U . . .
N4 N 0.39482(15) 0.10057(12) 1.03785(7) 0.0164(4) Uani 1 1 d . U . . .
N5 N 0.29280(15) 0.04825(12) 0.97268(8) 0.0176(4) Uani 1 1 d . U . . .
N6 N 0.56257(15) 0.04967(12) 0.90494(8) 0.0172(4) Uani 1 1 d . U . . .
N7 N 0.72077(15) 0.15118(12) 1.04715(8) 0.0188(4) Uani 1 1 d . U . . .
N8 N 0.44961(15) 0.15417(12) 1.11383(8) 0.0183(4) Uani 1 1 d . U . . .
C1 C 0.35185(18) 0.04037(14) 0.94415(9) 0.0174(5) Uani 1 1 d . U . . .
C2 C 0.32790(18) 0.01652(14) 0.89617(9) 0.0171(5) Uani 1 1 d . U . . .
C3 C 0.40725(18) 0.01690(14) 0.87580(9) 0.0172(5) Uani 1 1 d . U . . .
C4 C 0.47919(18) 0.04091(14) 0.91191(9) 0.0165(5) Uani 1 1 d . U . . .
C5 C 0.62751(18) 0.07580(14) 0.93784(9) 0.0165(5) Uani 1 1 d . U . . .
C6 C 0.71869(17) 0.08707(14) 0.93037(9) 0.0170(5) Uani 1 1 d . U . . .
C7 C 0.76465(18) 0.11773(14) 0.97202(9) 0.0177(5) Uani 1 1 d . U . . .
C8 C 0.70082(17) 0.12434(14) 1.00349(9) 0.0174(5) Uani 1 1 d . U . . .
C9 C 0.66149(18) 0.15747(14) 1.07571(9) 0.0178(5) Uani 1 1 d . U . . .
C10 C 0.68501(19) 0.18427(15) 1.12313(9) 0.0200(5) Uani 1 1 d . U . . .
C11 C 0.60539(19) 0.18601(15) 1.14308(9) 0.0194(5) Uani 1 1 d . U . . .
C12 C 0.53360(18) 0.15973(14) 1.10759(9) 0.0177(5) Uani 1 1 d . U . . .
C13 C 0.38494(18) 0.12656(14) 1.08137(9) 0.0172(5) Uani 1 1 d . U . . .
C14 C 0.29218(18) 0.12033(15) 1.08718(9) 0.0182(5) Uani 1 1 d . U . . .
C15 C 0.24745(18) 0.08618(14) 1.04620(9) 0.0175(5) Uani 1 1 d . U . . .
C16 C 0.31324(18) 0.07463(14) 1.01617(9) 0.0169(5) Uani 1 1 d . U . . .
C17 C 0.24617(18) 0.00135(15) 0.87063(10) 0.0203(5) Uani 1 1 d . U . . .
H17 H 0.1934 0.0008 0.8848 0.024 Uiso 1 1 calc R U . . .
C18 C 0.24243(19) -0.01348(15) 0.82278(10) 0.0209(5) Uani 1 1 d . U . . .
C19 C 0.1598(2) -0.02797(19) 0.79396(11) 0.0296(6) Uani 1 1 d . U . . .
H19 H 0.1061 -0.0297 0.8073 0.036 Uiso 1 1 calc R U . . .
C20 C 0.1565(2) -0.0394(2) 0.74762(12) 0.0387(8) Uani 1 1 d . U . . .
H20 H 0.1009 -0.0497 0.7290 0.046 Uiso 1 1 calc R U . . .
C21 C 0.2349(2) -0.0361(2) 0.72714(12) 0.0411(9) Uani 1 1 d . U . . .
H21 H 0.2315 -0.0426 0.6946 0.049 Uiso 1 1 calc R U . . .
C22 C 0.3158(2) -0.0236(2) 0.75348(11) 0.0336(7) Uani 1 1 d . U . . .
H22 H 0.3683 -0.0226 0.7392 0.040 Uiso 1 1 calc R U . . .
C23 C 0.32260(19) -0.01223(16) 0.80200(10) 0.0218(5) Uani 1 1 d . U . . .
C24 C 0.40604(19) 0.00269(16) 0.82960(10) 0.0214(5) Uani 1 1 d . U . . .
H24 H 0.4598 0.0028 0.8163 0.026 Uiso 1 1 calc R U . . .
C25 C 0.76236(18) 0.07447(15) 0.89254(9) 0.0188(5) Uani 1 1 d . U . . .
H25 H 0.7309 0.0548 0.8647 0.023 Uiso 1 1 calc R U . . .
C26 C 0.85402(18) 0.09128(15) 0.89599(10) 0.0201(5) Uani 1 1 d . U . . .
C27 C 0.9034(2) 0.07741(17) 0.85888(11) 0.0256(6) Uani 1 1 d . U . . .
H27 H 0.8736 0.0576 0.8306 0.031 Uiso 1 1 calc R U . . .
C28 C 0.9926(2) 0.09212(19) 0.86314(12) 0.0334(7) Uani 1 1 d . U . . .
H28 H 1.0240 0.0828 0.8378 0.040 Uiso 1 1 calc R U . . .
C29 C 1.0391(2) 0.1212(2) 0.90486(13) 0.0365(7) Uani 1 1 d . U . . .
H29 H 1.1016 0.1302 0.9078 0.044 Uiso 1 1 calc R U . . .
C30 C 0.9936(2) 0.13617(19) 0.94097(11) 0.0305(6) Uani 1 1 d . U . . .
H30 H 1.0251 0.1566 0.9686 0.037 Uiso 1 1 calc R U . . .
C31 C 0.90037(19) 0.12204(16) 0.93819(10) 0.0217(5) Uani 1 1 d . U . . .
C32 C 0.85446(18) 0.13585(16) 0.97597(10) 0.0210(5) Uani 1 1 d . U . . .
H32 H 0.8846 0.1572 1.0037 0.025 Uiso 1 1 calc R U . . .
C33 C 0.7653(2) 0.20825(16) 1.14695(10) 0.0245(6) Uani 1 1 d . U . . .
H33 H 0.8182 0.2070 1.1330 0.029 Uiso 1 1 calc R U . . .
C34 C 0.7669(2) 0.23488(16) 1.19291(10) 0.0249(6) Uani 1 1 d . U . . .
C35 C 0.8475(2) 0.2617(2) 1.21896(12) 0.0355(7) Uani 1 1 d . U . . .
H35 H 0.9010 0.2623 1.2055 0.043 Uiso 1 1 calc R U . . .
C36 C 0.8486(3) 0.2867(2) 1.26339(12) 0.0423(8) Uani 1 1 d . U . . .
H36 H 0.9028 0.3044 1.2804 0.051 Uiso 1 1 calc R U . . .
C37 C 0.7703(3) 0.2864(2) 1.28387(11) 0.0381(7) Uani 1 1 d . U . . .
H37 H 0.7720 0.3037 1.3147 0.046 Uiso 1 1 calc R U . . .
C38 C 0.6916(2) 0.26135(19) 1.25983(11) 0.0341(7) Uani 1 1 d . U . . .
H38 H 0.6392 0.2613 1.2742 0.041 Uiso 1 1 calc R U . . .
C39 C 0.6870(2) 0.23526(16) 1.21345(10) 0.0248(6) Uani 1 1 d . U . . .
C40 C 0.6053(2) 0.21049(16) 1.18762(10) 0.0244(6) Uani 1 1 d . U . . .
H40 H 0.5516 0.2109 1.2009 0.029 Uiso 1 1 calc R U . . .
C41 C 0.24420(19) 0.14280(15) 1.12189(9) 0.0211(5) Uani 1 1 d . U . . .
H41 H 0.2736 0.1664 1.1490 0.025 Uiso 1 1 calc R U . . .
C42 C 0.15173(19) 0.13010(16) 1.11629(10) 0.0232(5) Uani 1 1 d . U . . .
C43 C 0.0980(2) 0.15378(18) 1.15016(11) 0.0289(6) Uani 1 1 d . U . . .
H43 H 0.1257 0.1789 1.1771 0.035 Uiso 1 1 calc R U . . .
C44 C 0.0085(2) 0.1412(2) 1.14470(12) 0.0349(7) Uani 1 1 d . U . . .
H44 H -0.0252 0.1570 1.1679 0.042 Uiso 1 1 calc R U . . .
C45 C -0.0349(2) 0.10484(19) 1.10457(12) 0.0328(7) Uani 1 1 d . U . . .
H45 H -0.0977 0.0971 1.1008 0.039 Uiso 1 1 calc R U . . .
C46 C 0.0131(2) 0.08097(17) 1.07138(11) 0.0259(6) Uani 1 1 d . U . . .
H46 H -0.0166 0.0556 1.0450 0.031 Uiso 1 1 calc R U . . .
C47 C 0.10713(19) 0.09322(15) 1.07541(10) 0.0212(5) Uani 1 1 d . U . . .
C48 C 0.15660(19) 0.07163(15) 1.04048(10) 0.0200(5) Uani 1 1 d . U . . .
H48 H 0.1282 0.0474 1.0134 0.024 Uiso 1 1 calc R U . . .
P1 P 0.28407(5) 0.43705(4) 0.89973(3) 0.02076(15) Uani 1 1 d . U . . .
P2 P 0.46050(5) 0.44504(4) 0.86769(2) 0.01966(15) Uani 1 1 d . U . . .
N N 0.38214(16) 0.41245(13) 0.89247(8) 0.0228(5) Uani 1 1 d . U . . .
C201 C 0.23863(19) 0.36522(15) 0.93185(10) 0.0226(5) Uani 1 1 d . U . . .
C202 C 0.2941(2) 0.31273(16) 0.95601(11) 0.0255(6) Uani 1 1 d . U . . .
H202 H 0.3562 0.3124 0.9538 0.031 Uiso 1 1 calc R U . . .
C203 C 0.2590(2) 0.26064(17) 0.98347(11) 0.0305(7) Uani 1 1 d . U . . .
H203 H 0.2968 0.2242 0.9996 0.037 Uiso 1 1 calc R U . . .
C204 C 0.1695(2) 0.26188(19) 0.98732(13) 0.0381(8) Uani 1 1 d . U . . .
H204 H 0.1459 0.2270 1.0067 0.046 Uiso 1 1 calc R U . . .
C205 C 0.1136(2) 0.3139(2) 0.96298(15) 0.0450(9) Uani 1 1 d . U . . .
H205 H 0.0517 0.3142 0.9655 0.054 Uiso 1 1 calc R U . . .
C206 C 0.1475(2) 0.36507(19) 0.93509(13) 0.0362(8) Uani 1 1 d . U . . .
H206 H 0.1089 0.4002 0.9181 0.043 Uiso 1 1 calc R U . . .
C207 C 0.2824(2) 0.52085(16) 0.93321(10) 0.0242(5) Uani 1 1 d . U . . .
C208 C 0.2820(2) 0.51718(18) 0.98053(11) 0.0312(7) Uani 1 1 d . U . . .
H208 H 0.2755 0.4706 0.9949 0.037 Uiso 1 1 calc R U . . .
C209 C 0.2910(3) 0.5817(2) 1.00710(13) 0.0458(9) Uani 1 1 d . U . . .
H209 H 0.2907 0.5791 1.0396 0.055 Uiso 1 1 calc R U . . .
C210 C 0.3001(3) 0.6490(2) 0.98622(15) 0.0585(11) Uani 1 1 d . U . . .
H210 H 0.3059 0.6930 1.0043 0.070 Uiso 1 1 calc R U . . .
C211 C 0.3011(3) 0.6529(2) 0.93919(15) 0.0571(11) Uani 1 1 d . U . . .
H211 H 0.3077 0.6997 0.9250 0.068 Uiso 1 1 calc R U . . .
C212 C 0.2923(3) 0.58919(18) 0.91245(12) 0.0378(8) Uani 1 1 d . U . . .
H212 H 0.2930 0.5921 0.8800 0.045 Uiso 1 1 calc R U . . .
C213 C 0.2105(2) 0.44902(18) 0.84602(11) 0.0288(6) Uani 1 1 d . U . . .
C214 C 0.1445(3) 0.5033(2) 0.83912(14) 0.0462(9) Uani 1 1 d . U . . .
H214 H 0.1358 0.5362 0.8635 0.055 Uiso 1 1 calc R U . . .
C215 C 0.0910(3) 0.5090(3) 0.79587(17) 0.0645(11) Uani 1 1 d . U . . .
H215 H 0.0464 0.5464 0.7906 0.077 Uiso 1 1 calc R U . . .
C216 C 0.1032(3) 0.4604(3) 0.76098(15) 0.0660(11) Uani 1 1 d . U . . .
H216 H 0.0672 0.4646 0.7316 0.079 Uiso 1 1 calc R U . . .
C217 C 0.1669(3) 0.4062(3) 0.76837(14) 0.0638(11) Uani 1 1 d . U . . .
H217 H 0.1740 0.3725 0.7442 0.077 Uiso 1 1 calc R U . . .
C218 C 0.2208(3) 0.3999(2) 0.81039(12) 0.0440(8) Uani 1 1 d . U . . .
H218 H 0.2649 0.3620 0.8151 0.053 Uiso 1 1 calc R U . . .
C219 C 0.55089(19) 0.37973(15) 0.87695(10) 0.0213(5) Uani 1 1 d . U . . .
C220 C 0.6318(2) 0.39562(17) 0.86143(11) 0.0272(6) Uani 1 1 d . U . . .
H220 H 0.6388 0.4411 0.8459 0.033 Uiso 1 1 calc R U . . .
C221 C 0.7019(2) 0.34560(18) 0.86854(11) 0.0311(7) Uani 1 1 d . U . . .
H221 H 0.7566 0.3565 0.8576 0.037 Uiso 1 1 calc R U . . .
C222 C 0.6922(2) 0.27953(18) 0.89160(11) 0.0319(7) Uani 1 1 d . U . . .
H222 H 0.7403 0.2451 0.8964 0.038 Uiso 1 1 calc R U . . .
C223 C 0.6132(2) 0.26378(18) 0.90758(12) 0.0360(8) Uani 1 1 d . U . . .
H223 H 0.6070 0.2185 0.9235 0.043 Uiso 1 1 calc R U . . .
C224 C 0.5421(2) 0.31357(17) 0.90061(11) 0.0297(6) Uani 1 1 d . U . . .
H224 H 0.4878 0.3025 0.9119 0.036 Uiso 1 1 calc R U . . .
C225 C 0.50231(19) 0.53266(16) 0.89162(10) 0.0226(5) Uani 1 1 d . U . . .
C226 C 0.5024(2) 0.54307(19) 0.93900(11) 0.0339(7) Uani 1 1 d . U . . .
H226 H 0.4837 0.5041 0.9573 0.041 Uiso 1 1 calc R U . . .
C227 C 0.5297(3) 0.6105(2) 0.95939(12) 0.0400(8) Uani 1 1 d . U . . .
H227 H 0.5298 0.6176 0.9916 0.048 Uiso 1 1 calc R U . . .
C228 C 0.5568(2) 0.66701(18) 0.93289(12) 0.0350(7) Uani 1 1 d . U . . .
H228 H 0.5736 0.7136 0.9467 0.042 Uiso 1 1 calc R U . . .
C229 C 0.5595(2) 0.65635(17) 0.88646(12) 0.0346(7) Uani 1 1 d . U . . .
H229 H 0.5800 0.6951 0.8686 0.041 Uiso 1 1 calc R U . . .
C230 C 0.5325(2) 0.58915(16) 0.86560(11) 0.0278(6) Uani 1 1 d . U . . .
H230 H 0.5348 0.5819 0.8336 0.033 Uiso 1 1 calc R U . . .
C231 C 0.43053(19) 0.45559(16) 0.80583(10) 0.0218(5) Uani 1 1 d . U . . .
C232 C 0.3855(2) 0.51847(17) 0.78691(11) 0.0293(6) Uani 1 1 d . U . . .
H232 H 0.3734 0.5581 0.8066 0.035 Uiso 1 1 calc R U . . .
C233 C 0.3582(2) 0.52350(19) 0.73953(12) 0.0351(7) Uani 1 1 d . U . . .
H233 H 0.3288 0.5670 0.7267 0.042 Uiso 1 1 calc R U . . .
C234 C 0.3739(2) 0.46484(19) 0.71097(11) 0.0341(7) Uani 1 1 d . U . . .
H234 H 0.3554 0.4684 0.6785 0.041 Uiso 1 1 calc R U . . .
C235 C 0.4162(2) 0.40127(19) 0.72948(11) 0.0315(7) Uani 1 1 d . U . . .
H235 H 0.4255 0.3608 0.7099 0.038 Uiso 1 1 calc R U . . .
C236 C 0.4451(2) 0.39680(17) 0.77667(10) 0.0272(6) Uani 1 1 d . U . . .
H236 H 0.4750 0.3534 0.7893 0.033 Uiso 1 1 calc R U . . .
Cl1 Cl -0.23401(8) 0.56749(8) 0.89814(6) 0.0827(4) Uani 1 1 d D U . . .
Cl2 Cl -0.08624(11) 0.44985(8) 0.93002(8) 0.1076(6) Uani 1 1 d D U . . .
C1S C -0.12459(12) 0.59464(9) 0.91341(11) 0.0562(9) Uani 1 1 d DG U . . .
C2S C -0.05952(12) 0.54268(10) 0.92959(12) 0.0659(11) Uani 1 1 d DG U . . .
C3S C 0.02798(12) 0.56537(13) 0.94402(13) 0.0863(15) Uani 1 1 d DG U . . .
H3S H 0.0724 0.5299 0.9551 0.104 Uiso 1 1 calc R U . . .
C4S C 0.05040(14) 0.64003(14) 0.94227(14) 0.0957(17) Uani 1 1 d DG U . . .
H4S H 0.1102 0.6555 0.9521 0.115 Uiso 1 1 calc R U . . .
C5S C -0.01467(17) 0.69200(12) 0.92609(13) 0.0906(16) Uani 1 1 d DG U . . .
H5S H 0.0007 0.7430 0.9249 0.109 Uiso 1 1 calc R U . . .
C6S C -0.10216(16) 0.66931(10) 0.91166(12) 0.0765(13) Uani 1 1 d DG U . . .
H6S H -0.1466 0.7048 0.9006 0.092 Uiso 1 1 calc R U . . .
Cl3 Cl 0.2610(8) 0.1785(4) 0.7015(2) 0.077(3) Uani 0.231(3) 1 d D U P A 1
Cl4 Cl 0.4516(5) 0.1791(4) 0.7594(4) 0.080(3) Uani 0.231(3) 1 d D U P A 1
C11S C 0.2737(4) 0.1866(2) 0.7608(2) 0.0467(7) Uiso 0.231(3) 1 d DG U P A 1
C12S C 0.3585(4) 0.1858(5) 0.7867(2) 0.0467(7) Uiso 0.231(3) 1 d DG U P A 1
C13S C 0.3682(6) 0.1918(6) 0.8346(2) 0.0467(7) Uiso 0.231(3) 1 d DG U P A 1
H13S H 0.4261 0.1913 0.8523 0.056 Uiso 0.231(3) 1 calc R U P A 1
C14S C 0.2931(8) 0.1987(6) 0.8566(2) 0.0467(7) Uiso 0.231(3) 1 d DG U P A 1
H14S H 0.2997 0.2028 0.8894 0.056 Uiso 0.231(3) 1 calc R U P A 1
C15S C 0.2083(7) 0.1995(6) 0.8307(3) 0.0467(7) Uiso 0.231(3) 1 d DG U P A 1
H15S H 0.1570 0.2041 0.8458 0.056 Uiso 0.231(3) 1 calc R U P A 1
C16S C 0.1986(4) 0.1934(5) 0.7828(3) 0.0467(7) Uiso 0.231(3) 1 d DG U P A 1
H16S H 0.1407 0.1940 0.7651 0.056 Uiso 0.231(3) 1 calc R U P A 1
Cl5 Cl 0.2252(6) 0.1823(5) 0.7151(2) 0.123(4) Uani 0.355(3) 1 d D U P B 2
Cl6 Cl 0.4325(5) 0.1755(5) 0.7439(2) 0.106(4) Uani 0.355(3) 1 d D U P B 2
C21S C 0.2713(4) 0.1894(4) 0.77243(17) 0.0467(7) Uiso 0.355(3) 1 d DG U P B 2
C22S C 0.3635(4) 0.1878(5) 0.78519(16) 0.0467(7) Uiso 0.355(3) 1 d DG U P B 2
C23S C 0.4000(4) 0.1925(5) 0.83164(17) 0.0467(7) Uiso 0.355(3) 1 d DG U P B 2
H23S H 0.4630 0.1914 0.8404 0.056 Uiso 0.355(3) 1 calc R U P B 2
C24S C 0.3443(5) 0.1989(5) 0.86532(14) 0.0467(7) Uiso 0.355(3) 1 d DG U P B 2
H24S H 0.3692 0.2021 0.8971 0.056 Uiso 0.355(3) 1 calc R U P B 2
C25S C 0.2521(5) 0.2005(5) 0.8526(2) 0.0467(7) Uiso 0.355(3) 1 d DG U P B 2
H25S H 0.2140 0.2049 0.8756 0.056 Uiso 0.355(3) 1 calc R U P B 2
C26S C 0.2156(4) 0.1958(4) 0.8061(2) 0.0467(7) Uiso 0.355(3) 1 d DG U P B 2
H26S H 0.1525 0.1969 0.7974 0.056 Uiso 0.355(3) 1 calc R U P B 2
Cl7 Cl 0.2981(11) 0.1782(9) 0.7031(4) 0.095(8) Uani 0.139(3) 1 d D U P C 3
Cl8 Cl 0.4514(7) 0.1834(7) 0.7874(6) 0.128(7) Uani 0.139(3) 1 d D U P C 3
C31S C 0.2734(7) 0.1874(7) 0.7585(4) 0.0467(7) Uiso 0.139(3) 1 d DG U P C 3
C32S C 0.3415(7) 0.1899(7) 0.7960(4) 0.0467(7) Uiso 0.139(3) 1 d DG U P C 3
C33S C 0.3209(10) 0.1968(7) 0.8406(4) 0.0467(7) Uiso 0.139(3) 1 d DG U P C 3
H33S H 0.3675 0.1985 0.8663 0.056 Uiso 0.139(3) 1 calc R U P C 3
C34S C 0.2322(11) 0.2011(8) 0.8478(4) 0.0467(7) Uiso 0.139(3) 1 d DG U P C 3
H34S H 0.2181 0.2058 0.8784 0.056 Uiso 0.139(3) 1 calc R U P C 3
C35S C 0.1641(8) 0.1986(8) 0.8103(5) 0.0467(7) Uiso 0.139(3) 1 d DG U P C 3
H35S H 0.1034 0.2016 0.8152 0.056 Uiso 0.139(3) 1 calc R U P C 3
C36S C 0.1847(7) 0.1917(7) 0.7657(5) 0.0467(7) Uiso 0.139(3) 1 d DG U P C 3
H36S H 0.1381 0.1900 0.7400 0.056 Uiso 0.139(3) 1 calc R U P C 3
Cl9 Cl 0.1544(7) 0.1806(5) 0.7228(2) 0.151(5) Uani 0.275(3) 1 d D U P D 4
Cl10 Cl 0.3615(8) 0.1836(6) 0.7243(3) 0.156(6) Uani 0.275(3) 1 d D U P D 4
C41S C 0.2249(5) 0.1907(5) 0.77432(19) 0.0467(7) Uiso 0.275(3) 1 d DG U P D 4
C42S C 0.3170(5) 0.1889(5) 0.7752(2) 0.0467(7) Uiso 0.275(3) 1 d DG U P D 4
C43S C 0.3735(4) 0.1932(5) 0.8172(3) 0.0467(7) Uiso 0.275(3) 1 d DG U P D 4
H43S H 0.4365 0.1920 0.8178 0.056 Uiso 0.275(3) 1 calc R U P D 4
C44S C 0.3379(6) 0.1992(6) 0.8583(2) 0.0467(7) Uiso 0.275(3) 1 d DG U P D 4
H44S H 0.3765 0.2022 0.8870 0.056 Uiso 0.275(3) 1 calc R U P D 4
C45S C 0.2457(6) 0.2010(6) 0.85742(19) 0.0467(7) Uiso 0.275(3) 1 d DG U P D 4
H45S H 0.2214 0.2051 0.8855 0.056 Uiso 0.275(3) 1 calc R U P D 4
C46S C 0.1893(5) 0.1967(5) 0.8154(2) 0.0467(7) Uiso 0.275(3) 1 d DG U P D 4
H46S H 0.1263 0.1979 0.8148 0.056 Uiso 0.275(3) 1 calc R U P D 4

loop_
_atom_site_aniso_label
_atom_site_aniso_U_11
_atom_site_aniso_U_22
_atom_site_aniso_U_33
_atom_site_aniso_U_23
_atom_site_aniso_U_13
_atom_site_aniso_U_12
Ti 0.0166(2) 0.0157(2) 0.0126(2) -0.00165(17) 0.00133(17) -0.00024(18)
O 0.0252(10) 0.0216(9) 0.0227(10) 0.0023(8) 0.0043(8) 0.0024(8)
N1 0.0187(9) 0.0203(10) 0.0144(10) -0.0010(8) 0.0015(8) -0.0016(9)
N2 0.0192(9) 0.0154(10) 0.0140(9) 0.0006(8) 0.0001(7) 0.0008(8)
N3 0.0201(9) 0.0149(10) 0.0147(9) -0.0003(8) 0.0002(7) -0.0009(8)
N4 0.0197(9) 0.0159(10) 0.0131(9) -0.0010(8) 0.0003(7) 0.0001(8)
N5 0.0187(10) 0.0183(11) 0.0152(10) 0.0008(8) 0.0009(8) -0.0009(9)
N6 0.0188(9) 0.0182(11) 0.0139(10) -0.0017(8) 0.0002(8) 0.0030(8)
N7 0.0193(11) 0.0183(11) 0.0177(10) -0.0025(8) -0.0012(8) -0.0006(9)
N8 0.0239(10) 0.0175(11) 0.0129(10) -0.0001(8) 0.0007(8) 0.0004(9)
C1 0.0186(11) 0.0167(12) 0.0161(11) 0.0010(9) -0.0001(8) -0.0004(9)
C2 0.0204(11) 0.0152(12) 0.0152(11) 0.0002(9) 0.0005(8) -0.0002(10)
C3 0.0190(11) 0.0147(12) 0.0172(11) -0.0006(9) 0.0001(9) 0.0009(9)
C4 0.0217(10) 0.0149(12) 0.0123(11) 0.0008(9) 0.0001(8) 0.0012(9)
C5 0.0199(11) 0.0137(12) 0.0159(11) -0.0003(9) 0.0024(8) -0.0002(9)
C6 0.0176(10) 0.0161(12) 0.0165(11) 0.0026(9) 0.0000(8) 0.0028(9)
C7 0.0201(10) 0.0155(12) 0.0167(11) 0.0013(9) -0.0001(9) 0.0017(9)
C8 0.0183(10) 0.0144(12) 0.0187(11) 0.0003(9) 0.0001(9) 0.0020(9)
C9 0.0204(11) 0.0141(12) 0.0178(11) -0.0014(9) -0.0009(8) -0.0011(10)
C10 0.0256(12) 0.0155(12) 0.0175(11) -0.0014(10) -0.0011(9) 0.0008(10)
C11 0.0248(11) 0.0161(12) 0.0161(11) 0.0001(9) -0.0011(9) -0.0010(10)
C12 0.0254(11) 0.0137(11) 0.0131(11) -0.0004(9) 0.0000(9) -0.0006(10)
C13 0.0234(11) 0.0151(12) 0.0133(11) 0.0016(9) 0.0029(8) 0.0004(10)
C14 0.0223(11) 0.0160(12) 0.0160(11) 0.0029(9) 0.0021(9) 0.0013(10)
C15 0.0222(11) 0.0142(12) 0.0162(11) 0.0027(9) 0.0027(9) 0.0009(10)
C16 0.0191(11) 0.0149(12) 0.0164(11) 0.0009(9) 0.0013(9) -0.0001(9)
C17 0.0196(11) 0.0218(13) 0.0190(11) -0.0014(11) 0.0016(9) -0.0017(11)
C18 0.0218(11) 0.0195(13) 0.0204(11) -0.0041(10) 0.0001(9) 0.0007(10)
C19 0.0229(13) 0.0406(17) 0.0239(13) -0.0081(13) -0.0012(10) -0.0003(13)
C20 0.0246(14) 0.063(2) 0.0252(14) -0.0132(16) -0.0075(11) 0.0011(15)
C21 0.0328(15) 0.070(3) 0.0187(15) -0.0141(16) -0.0024(11) 0.0060(17)
C22 0.0277(14) 0.052(2) 0.0212(13) -0.0100(14) 0.0028(11) 0.0017(14)
C23 0.0244(12) 0.0218(13) 0.0184(11) -0.0041(11) 0.0003(9) 0.0014(11)
C24 0.0203(11) 0.0252(14) 0.0184(11) -0.0030(11) 0.0018(9) 0.0026(11)
C25 0.0210(11) 0.0186(13) 0.0161(12) 0.0026(10) 0.0008(9) 0.0016(10)
C26 0.0218(11) 0.0193(13) 0.0192(12) 0.0053(10) 0.0032(9) 0.0017(10)
C27 0.0264(12) 0.0288(15) 0.0223(13) 0.0046(11) 0.0064(10) 0.0055(11)
C28 0.0278(13) 0.0398(18) 0.0352(15) 0.0045(14) 0.0137(12) 0.0019(13)
C29 0.0202(14) 0.048(2) 0.0430(17) 0.0037(15) 0.0087(11) -0.0025(13)
C30 0.0208(12) 0.0384(18) 0.0315(15) 0.0026(13) 0.0014(11) -0.0041(12)
C31 0.0200(11) 0.0225(13) 0.0225(12) 0.0039(10) 0.0023(9) -0.0005(10)
C32 0.0206(11) 0.0227(13) 0.0186(12) 0.0020(10) -0.0009(9) -0.0006(10)
C33 0.0236(12) 0.0274(15) 0.0215(13) -0.0055(11) -0.0001(10) 0.0015(11)
C34 0.0286(13) 0.0234(14) 0.0204(12) -0.0027(11) -0.0045(10) -0.0004(11)
C35 0.0297(15) 0.0440(19) 0.0301(15) -0.0124(14) -0.0052(12) -0.0024(14)
C36 0.0410(16) 0.048(2) 0.0337(17) -0.0180(16) -0.0087(13) -0.0082(16)
C37 0.0529(18) 0.0394(19) 0.0197(15) -0.0110(13) -0.0024(12) -0.0111(16)
C38 0.0445(16) 0.0388(18) 0.0184(13) -0.0051(12) 0.0018(12) -0.0091(15)
C39 0.0334(13) 0.0225(14) 0.0170(12) -0.0021(10) -0.0012(10) -0.0019(12)
C40 0.0301(13) 0.0248(14) 0.0182(12) -0.0029(11) 0.0036(10) -0.0046(12)
C41 0.0265(12) 0.0219(13) 0.0149(12) 0.0013(10) 0.0029(10) 0.0003(11)
C42 0.0259(11) 0.0259(14) 0.0180(12) 0.0060(10) 0.0043(9) 0.0059(11)
C43 0.0313(13) 0.0361(17) 0.0204(14) 0.0028(12) 0.0072(11) 0.0059(13)
C44 0.0315(14) 0.046(2) 0.0303(15) 0.0033(13) 0.0161(13) 0.0073(14)
C45 0.0231(14) 0.0385(18) 0.0388(17) 0.0046(13) 0.0114(11) 0.0017(12)
C46 0.0229(12) 0.0259(15) 0.0296(15) 0.0055(11) 0.0063(11) 0.0005(11)
C47 0.0224(11) 0.0194(13) 0.0223(13) 0.0053(10) 0.0049(9) 0.0027(10)
C48 0.0225(11) 0.0195(13) 0.0178(12) 0.0030(10) 0.0021(9) -0.0006(10)
P1 0.0233(4) 0.0186(3) 0.0197(4) 0.0014(3) 0.0009(3) 0.0006(3)
P2 0.0242(4) 0.0168(3) 0.0175(3) 0.0020(3) 0.0013(3) 0.0004(3)
N 0.0254(10) 0.0193(11) 0.0238(12) 0.0032(9) 0.0036(9) 0.0007(8)
C201 0.0263(12) 0.0182(12) 0.0225(14) 0.0001(9) 0.0015(11) -0.0023(10)
C202 0.0224(13) 0.0229(14) 0.0303(16) 0.0021(11) 0.0013(11) 0.0002(10)
C203 0.0307(13) 0.0236(15) 0.0348(17) 0.0087(12) -0.0028(13) 0.0004(12)
C204 0.0335(15) 0.0308(17) 0.049(2) 0.0137(14) 0.0043(15) -0.0077(13)
C205 0.0221(15) 0.042(2) 0.072(3) 0.0203(17) 0.0111(16) -0.0019(13)
C206 0.0248(13) 0.0302(16) 0.053(2) 0.0153(14) 0.0042(14) 0.0054(12)
C207 0.0270(14) 0.0192(11) 0.0255(12) -0.0007(9) 0.0001(11) 0.0022(11)
C208 0.0395(18) 0.0275(14) 0.0259(13) 0.0010(11) 0.0020(13) 0.0047(13)
C209 0.063(2) 0.0421(17) 0.0294(17) -0.0098(12) -0.0024(17) 0.0063(18)
C210 0.092(3) 0.0284(15) 0.0493(18) -0.0159(15) -0.008(2) 0.004(2)
C211 0.096(3) 0.0191(14) 0.0530(18) 0.0006(14) -0.001(2) -0.0012(19)
C212 0.057(2) 0.0228(13) 0.0316(16) 0.0040(11) 0.0005(16) 0.0004(15)
C213 0.0279(14) 0.0340(16) 0.0219(12) 0.0041(10) -0.0047(10) -0.0077(11)
C214 0.043(2) 0.044(2) 0.0447(19) 0.0075(16) -0.0142(15) 0.0044(14)
C215 0.054(3) 0.069(3) 0.060(2) 0.0206(18) -0.026(2) -0.001(2)
C216 0.062(3) 0.092(3) 0.0359(19) 0.0182(17) -0.0212(19) -0.0279(19)
C217 0.057(3) 0.099(3) 0.0316(18) -0.014(2) -0.0084(17) -0.0220(19)
C218 0.0391(19) 0.058(2) 0.0319(16) -0.0135(15) -0.0031(13) -0.0133(15)
C219 0.0241(12) 0.0195(12) 0.0196(13) 0.0023(10) 0.0008(10) 0.0024(9)
C220 0.0312(14) 0.0262(14) 0.0260(15) 0.0079(12) 0.0096(12) 0.0029(11)
C221 0.0288(15) 0.0335(15) 0.0323(17) 0.0048(13) 0.0091(13) 0.0032(12)
C222 0.0365(15) 0.0302(15) 0.0299(17) 0.0064(12) 0.0076(13) 0.0118(13)
C223 0.0418(17) 0.0249(15) 0.044(2) 0.0143(14) 0.0135(15) 0.0081(12)
C224 0.0310(15) 0.0242(14) 0.0351(17) 0.0088(12) 0.0090(13) 0.0020(11)
C225 0.0240(14) 0.0191(11) 0.0239(12) -0.0011(9) 0.0003(11) 0.0004(10)
C226 0.0430(19) 0.0353(15) 0.0211(13) 0.0009(11) -0.0032(13) -0.0102(14)
C227 0.048(2) 0.0456(18) 0.0237(15) -0.0104(12) -0.0036(14) -0.0092(16)
C228 0.0373(18) 0.0250(14) 0.0383(15) -0.0091(12) -0.0088(14) 0.0002(13)
C229 0.0432(19) 0.0198(13) 0.0393(15) 0.0019(12) 0.0013(15) -0.0032(13)
C230 0.0365(17) 0.0217(13) 0.0245(14) 0.0009(10) 0.0027(12) -0.0015(12)
C231 0.0230(14) 0.0237(13) 0.0181(10) 0.0014(9) 0.0010(10) -0.0001(10)
C232 0.0382(17) 0.0216(13) 0.0265(13) 0.0001(11) -0.0002(13) 0.0045(12)
C233 0.0430(19) 0.0291(15) 0.0294(14) 0.0063(12) -0.0076(14) 0.0065(14)
C234 0.0371(18) 0.0400(17) 0.0228(15) 0.0013(11) -0.0033(13) 0.0009(14)
C235 0.0333(17) 0.0367(16) 0.0232(13) -0.0085(12) -0.0003(12) 0.0048(13)
C236 0.0305(16) 0.0256(14) 0.0242(12) -0.0009(11) 0.0002(12) 0.0057(12)
Cl1 0.0546(7) 0.0936(10) 0.0955(10) 0.0037(8) -0.0042(7) 0.0122(7)
Cl2 0.0908(11) 0.0631(8) 0.1670(18) 0.0114(10) 0.0127(11) 0.0216(8)
C1S 0.0562(17) 0.0609(18) 0.051(2) 0.007(2) 0.0064(19) 0.0104(14)
C2S 0.0540(18) 0.0659(17) 0.079(3) 0.006(2) 0.014(2) 0.0169(15)
C3S 0.050(2) 0.105(3) 0.105(4) -0.003(3) 0.014(3) 0.0175(19)
C4S 0.070(3) 0.124(3) 0.093(4) -0.006(4) 0.012(3) -0.021(2)
C5S 0.116(3) 0.082(3) 0.072(4) 0.008(3) 0.007(3) -0.028(2)
C6S 0.101(3) 0.060(2) 0.062(3) 0.012(2) -0.007(3) 0.005(2)
Cl3 0.118(9) 0.064(6) 0.050(5) 0.003(4) 0.011(5) 0.019(6)
Cl4 0.077(4) 0.059(5) 0.112(10) -0.030(6) 0.044(5) -0.001(4)
Cl5 0.199(10) 0.080(4) 0.067(4) -0.020(4) -0.057(6) 0.042(7)
Cl6 0.173(8) 0.090(4) 0.071(4) -0.051(3) 0.074(5) -0.053(5)
Cl7 0.113(15) 0.098(12) 0.090(12) 0.041(10) 0.069(11) 0.054(11)
Cl8 0.168(15) 0.057(8) 0.178(17) 0.023(10) 0.089(13) 0.001(8)
Cl9 0.275(14) 0.063(4) 0.087(5) 0.018(4) -0.071(7) 0.001(7)
Cl10 0.227(15) 0.114(7) 0.157(12) -0.024(8) 0.129(11) -0.019(11)

loop_
_atom_type_symbol
_atom_type_description
_atom_type_scat_dispersion_real
_atom_type_scat_dispersion_imag
_atom_type_scat_source
C C 0.0033 0.0016 'International Tables Vol C Tables 4.2.6.8 and 6.1.1.4'
H H 0.0000 0.0000 'International Tables Vol C Tables 4.2.6.8 and 6.1.1.4'
N N 0.0061 0.0033 'International Tables Vol C Tables 4.2.6.8 and 6.1.1.4'
P P 0.1023 0.0942 'International Tables Vol C Tables 4.2.6.8 and 6.1.1.4'
Cl Cl 0.1484 0.1585 'International Tables Vol C Tables 4.2.6.8 and 6.1.1.4'
Ti Ti 0.2776 0.4457 'International Tables Vol C Tables 4.2.6.8 and 6.1.1.4'
O O 0.0106 0.0060 'International Tables Vol C Tables 4.2.6.8 and 6.1.1.4'

loop_
_geom_angle_atom_site_label_1
_geom_angle_atom_site_label_2
_geom_angle_atom_site_label_3
_geom_angle
O Ti N1 105.18(10)
O Ti N4 105.67(10)
N1 Ti N4 86.49(9)
O Ti N2 106.10(10)
N1 Ti N2 85.20(9)
N4 Ti N2 148.24(9)
O Ti N3 107.19(10)
N1 Ti N3 147.63(9)
N4 Ti N3 84.74(9)
N2 Ti N3 86.07(9)
C1 N1 C4 108.5(2)
C1 N1 Ti 122.34(18)
C4 N1 Ti 123.45(17)
C8 N2 C5 108.6(2)
C8 N2 Ti 124.36(17)
C5 N2 Ti 123.95(17)
C9 N3 C12 109.2(2)
C9 N3 Ti 124.05(18)
C12 N3 Ti 125.34(18)
C13 N4 C16 109.0(2)
C13 N4 Ti 124.75(18)
C16 N4 Ti 123.02(17)
C1 N5 C16 123.4(2)
C4 N6 C5 123.0(2)
C9 N7 C8 123.2(2)
C12 N8 C13 123.1(2)
N5 C1 N1 128.1(2)
N5 C1 C2 122.9(2)
N1 C1 C2 108.9(2)
C17 C2 C3 121.6(2)
C17 C2 C1 131.1(3)
C3 C2 C1 107.2(2)
C24 C3 C2 121.5(2)
C24 C3 C4 131.7(3)
C2 C3 C4 106.6(2)
N6 C4 N1 127.6(2)
N6 C4 C3 123.5(2)
N1 C4 C3 108.9(2)
N6 C5 N2 127.6(2)
N6 C5 C6 123.5(2)
N2 C5 C6 108.8(2)
C25 C6 C7 121.0(2)
C25 C6 C5 132.5(3)
C7 C6 C5 106.5(2)
C32 C7 C6 120.9(3)
C32 C7 C8 132.2(3)
C6 C7 C8 106.9(2)
N7 C8 N2 127.1(2)
N7 C8 C7 123.7(2)
N2 C8 C7 109.2(2)
N7 C9 N3 129.0(2)
N7 C9 C10 122.4(2)
N3 C9 C10 108.6(2)
C33 C10 C11 121.8(3)
C33 C10 C9 131.1(3)
C11 C10 C9 107.1(2)
C40 C11 C10 121.1(3)
C40 C11 C12 132.0(3)
C10 C11 C12 106.8(2)
N8 C12 N3 127.8(2)
N8 C12 C11 123.9(2)
N3 C12 C11 108.3(2)
N8 C13 N4 127.2(2)
N8 C13 C14 124.2(2)
N4 C13 C14 108.6(2)
C41 C14 C15 120.2(3)
C41 C14 C13 133.1(3)
C15 C14 C13 106.6(2)
C48 C15 C14 121.6(3)
C48 C15 C16 131.6(3)
C14 C15 C16 106.8(2)
N5 C16 N4 128.1(2)
N5 C16 C15 122.9(2)
N4 C16 C15 108.9(2)
C2 C17 C18 118.4(3)
C2 C17 H17 120.8
C18 C17 H17 120.8
C17 C18 C19 121.5(3)
C17 C18 C23 120.0(2)
C19 C18 C23 118.4(3)
C20 C19 C18 121.0(3)
C20 C19 H19 119.5
C18 C19 H19 119.5
C19 C20 C21 120.4(3)
C19 C20 H20 119.8
C21 C20 H20 119.8
C22 C21 C20 120.6(3)
C22 C21 H21 119.7
C20 C21 H21 119.7
C21 C22 C23 120.9(3)
C21 C22 H22 119.5
C23 C22 H22 119.5
C24 C23 C22 121.5(3)
C24 C23 C18 120.0(3)
C22 C23 C18 118.5(3)
C3 C24 C23 118.5(3)
C3 C24 H24 120.8
C23 C24 H24 120.8
C6 C25 C26 119.1(3)
C6 C25 H25 120.4
C26 C25 H25 120.4
C25 C26 C27 121.9(3)
C25 C26 C31 119.7(3)
C27 C26 C31 118.4(3)
C28 C27 C26 121.2(3)
C28 C27 H27 119.4
C26 C27 H27 119.4
C27 C28 C29 120.7(3)
C27 C28 H28 119.6
C29 C28 H28 119.6
C30 C29 C28 119.7(3)
C30 C29 H29 120.2
C28 C29 H29 120.2
C29 C30 C31 121.7(3)
C29 C30 H30 119.1
C31 C30 H30 119.1
C32 C31 C30 121.4(3)
C32 C31 C26 120.3(3)
C30 C31 C26 118.2(3)
C7 C32 C31 118.8(3)
C7 C32 H32 120.6
C31 C32 H32 120.6
C10 C33 C34 118.4(3)
C10 C33 H33 120.8
C34 C33 H33 120.8
C33 C34 C35 121.0(3)
C33 C34 C39 120.0(3)
C35 C34 C39 119.1(3)
C36 C35 C34 120.5(3)
C36 C35 H35 119.7
C34 C35 H35 119.7
C35 C36 C37 120.6(3)
C35 C36 H36 119.7
C37 C36 H36 119.7
C38 C37 C36 120.6(3)
C38 C37 H37 119.7
C36 C37 H37 119.7
C37 C38 C39 120.9(3)
C37 C38 H38 119.5
C39 C38 H38 119.5
C40 C39 C34 120.0(3)
C40 C39 C38 121.6(3)
C34 C39 C38 118.4(3)
C11 C40 C39 118.8(3)
C11 C40 H40 120.6
C39 C40 H40 120.6
C14 C41 C42 119.0(3)
C14 C41 H41 120.5
C42 C41 H41 120.5
C41 C42 C43 121.8(3)
C41 C42 C47 120.6(3)
C43 C42 C47 117.6(3)
C44 C43 C42 121.7(3)
C44 C43 H43 119.2
C42 C43 H43 119.2
C43 C44 C45 120.5(3)
C43 C44 H44 119.8
C45 C44 H44 119.8
C46 C45 C44 120.2(3)
C46 C45 H45 119.9
C44 C45 H45 119.9
C45 C46 C47 121.4(3)
C45 C46 H46 119.3
C47 C46 H46 119.3
C48 C47 C46 121.8(3)
C48 C47 C42 119.6(3)
C46 C47 C42 118.6(3)
C15 C48 C47 119.0(3)
C15 C48 H48 120.5
C47 C48 H48 120.5
N P1 C201 107.73(13)
N P1 C213 112.78(15)
C201 P1 C213 107.88(14)
N P1 C207 113.15(14)
C201 P1 C207 106.53(14)
C213 P1 C207 108.47(15)
N P2 C219 106.95(13)
N P2 C225 112.95(14)
C219 P2 C225 107.44(14)
N P2 C231 113.54(13)
C219 P2 C231 107.10(13)
C225 P2 C231 108.53(14)
P2 N P1 136.84(16)
C202 C201 C206 119.6(3)
C202 C201 P1 120.6(2)
C206 C201 P1 119.6(2)
C201 C202 C203 120.0(3)
C201 C202 H202 120.0
C203 C202 H202 120.0
C204 C203 C202 120.0(3)
C204 C203 H203 120.0
C202 C203 H203 120.0
C203 C204 C205 120.2(3)
C203 C204 H204 119.9
C205 C204 H204 119.9
C206 C205 C204 120.3(3)
C206 C205 H205 119.9
C204 C205 H205 119.9
C205 C206 C201 119.8(3)
C205 C206 H206 120.1
C201 C206 H206 120.1
C208 C207 C212 119.6(3)
C208 C207 P1 120.3(2)
C212 C207 P1 119.7(2)
C207 C208 C209 120.1(3)
C207 C208 H208 119.9
C209 C208 H208 119.9
C210 C209 C208 119.8(4)
C210 C209 H209 120.1
C208 C209 H209 120.1
C209 C210 C211 120.3(4)
C209 C210 H210 119.8
C211 C210 H210 119.8
C210 C211 C212 120.3(4)
C210 C211 H211 119.8
C212 C211 H211 119.8
C211 C212 C207 119.8(3)
C211 C212 H212 120.1
C207 C212 H212 120.1
C214 C213 C218 119.7(3)
C214 C213 P1 123.4(3)
C218 C213 P1 116.9(3)
C213 C214 C215 119.3(4)
C213 C214 H214 120.3
C215 C214 H214 120.3
C216 C215 C214 119.9(4)
C216 C215 H215 120.0
C214 C215 H215 120.0
C217 C216 C215 120.4(4)
C217 C216 H216 119.8
C215 C216 H216 119.8
C216 C217 C218 120.8(5)
C216 C217 H217 119.6
C218 C217 H217 119.6
C217 C218 C213 119.8(4)
C217 C218 H218 120.1
C213 C218 H218 120.1
C224 C219 C220 119.2(3)
C224 C219 P2 120.7(2)
C220 C219 P2 120.1(2)
C221 C220 C219 120.4(3)
C221 C220 H220 119.8
C219 C220 H220 119.8
C220 C221 C222 120.0(3)
C220 C221 H221 120.0
C222 C221 H221 120.0
C223 C222 C221 120.1(3)
C223 C222 H222 120.0
C221 C222 H222 120.0
C222 C223 C224 120.5(3)
C222 C223 H223 119.7
C224 C223 H223 119.7
C223 C224 C219 119.8(3)
C223 C224 H224 120.1
C219 C224 H224 120.1
C230 C225 C226 119.5(3)
C230 C225 P2 123.7(2)
C226 C225 P2 116.8(2)
C227 C226 C225 119.9(3)
C227 C226 H226 120.0
C225 C226 H226 120.0
C228 C227 C226 120.0(3)
C228 C227 H227 120.0
C226 C227 H227 120.0
C229 C228 C227 120.3(3)
C229 C228 H228 119.8
C227 C228 H228 119.8
C228 C229 C230 120.3(3)
C228 C229 H229 119.9
C230 C229 H229 119.9
C225 C230 C229 119.9(3)
C225 C230 H230 120.0
C229 C230 H230 120.0
C232 C231 C236 119.1(3)
C232 C231 P2 121.2(2)
C236 C231 P2 119.4(2)
C233 C232 C231 120.3(3)
C233 C232 H232 119.8
C231 C232 H232 119.8
C232 C233 C234 119.8(3)
C232 C233 H233 120.1
C234 C233 H233 120.1
C235 C234 C233 120.4(3)
C235 C234 H234 119.8
C233 C234 H234 119.8
C234 C235 C236 119.8(3)
C234 C235 H235 120.1
C236 C235 H235 120.1
C235 C236 C231 120.5(3)
C235 C236 H236 119.8
C231 C236 H236 119.8
C2S C1S C6S 120.0
C2S C1S Cl1 120.18(6)
C6S C1S Cl1 119.75(6)
C3S C2S C1S 120.0
C3S C2S Cl2 119.85(6)
C1S C2S Cl2 120.12(6)
C4S C3S C2S 120.0
C4S C3S H3S 120.0
C2S C3S H3S 120.0
C3S C4S C5S 120.0
C3S C4S H4S 120.0
C5S C4S H4S 120.0
C6S C5S C4S 120.0
C6S C5S H5S 120.0
C4S C5S H5S 120.0
C5S C6S C1S 120.0
C5S C6S H6S 120.0
C1S C6S H6S 120.0
C12S C11S C16S 120.0
C12S C11S Cl3 120.34(17)
C16S C11S Cl3 119.66(17)
C13S C12S C11S 120.0
C13S C12S Cl4 119.88(17)
C11S C12S Cl4 120.11(17)
C12S C13S C14S 120.0
C12S C13S H13S 120.0
C14S C13S H13S 120.0
C15S C14S C13S 120.0
C15S C14S H14S 120.0
C13S C14S H14S 120.0
C14S C15S C16S 120.0
C14S C15S H15S 120.0
C16S C15S H15S 120.0
C15S C16S C11S 120.0
C15S C16S H16S 120.0
C11S C16S H16S 120.0
C22S C21S C26S 120.0
C22S C21S Cl5 120.46(16)
C26S C21S Cl5 119.54(17)
C21S C22S C23S 120.0
C21S C22S Cl6 120.15(16)
C23S C22S Cl6 119.77(17)
C22S C23S C24S 120.0
C22S C23S H23S 120.0
C24S C23S H23S 120.0
C23S C24S C25S 120.0
C23S C24S H24S 120.0
C25S C24S H24S 120.0
C26S C25S C24S 120.0
C26S C25S H25S 120.0
C24S C25S H25S 120.0
C25S C26S C21S 120.0
C25S C26S H26S 120.0
C21S C26S H26S 120.0
C32S C31S C36S 120.0
C32S C31S Cl7 120.38(17)
C36S C31S Cl7 119.62(17)
C33S C32S C31S 120.0
C33S C32S Cl8 119.79(17)
C31S C32S Cl8 120.20(17)
C32S C33S C34S 120.0
C32S C33S H33S 120.0
C34S C33S H33S 120.0
C33S C34S C35S 120.0
C33S C34S H34S 120.0
C35S C34S H34S 120.0
C34S C35S C36S 120.0
C34S C35S H35S 120.0
C36S C35S H35S 120.0
C35S C36S C31S 120.0
C35S C36S H36S 120.0
C31S C36S H36S 120.0
C42S C41S C46S 120.0
C42S C41S Cl9 120.36(17)
C46S C41S Cl9 119.55(17)
C41S C42S C43S 120.0
C41S C42S Cl10 120.17(17)
C43S C42S Cl10 119.81(17)
C44S C43S C42S 120.0
C44S C43S H43S 120.0
C42S C43S H43S 120.0
C43S C44S C45S 120.0
C43S C44S H44S 120.0
C45S C44S H44S 120.0
C44S C45S C46S 120.0
C44S C45S H45S 120.0
C46S C45S H45S 120.0
C45S C46S C41S 120.0
C45S C46S H46S 120.0
C41S C46S H46S 120.0

loop_
_geom_bond_atom_site_label_1
_geom_bond_atom_site_label_2
_geom_bond_distance
Ti O 1.638(2)
Ti N1 2.056(2)
Ti N4 2.061(2)
Ti N2 2.061(2)
Ti N3 2.067(2)
N1 C1 1.392(3)
N1 C4 1.397(3)
N2 C8 1.380(3)
N2 C5 1.386(3)
N3 C9 1.385(3)
N3 C12 1.394(3)
N4 C13 1.383(3)
N4 C16 1.383(3)
N5 C1 1.315(3)
N5 C16 1.349(3)
N6 C4 1.316(3)
N6 C5 1.354(3)
N7 C9 1.315(4)
N7 C8 1.356(3)
N8 C12 1.313(4)
N8 C13 1.353(3)
C1 C2 1.459(4)
C2 C17 1.374(4)
C2 C3 1.415(4)
C3 C24 1.371(4)
C3 C4 1.465(4)
C5 C6 1.441(4)
C6 C25 1.386(4)
C6 C7 1.421(4)
C7 C32 1.385(4)
C7 C8 1.432(4)
C9 C10 1.461(4)
C10 C33 1.377(4)
C10 C11 1.412(4)
C11 C40 1.374(4)
C11 C12 1.465(4)
C13 C14 1.442(4)
C14 C41 1.390(4)
C14 C15 1.425(4)
C15 C48 1.384(4)
C15 C16 1.434(4)
C17 C18 1.416(4)
C17 H17 0.9500
C18 C19 1.425(4)
C18 C23 1.433(4)
C19 C20 1.362(4)
C19 H19 0.9500
C20 C21 1.404(5)
C20 H20 0.9500
C21 C22 1.366(5)
C21 H21 0.9500
C22 C23 1.420(4)
C22 H22 0.9500
C23 C24 1.420(4)
C24 H24 0.9500
C25 C26 1.408(4)
C25 H25 0.9500
C26 C27 1.425(4)
C26 C31 1.437(4)
C27 C28 1.363(4)
C27 H27 0.9500
C28 C29 1.414(5)
C28 H28 0.9500
C29 C30 1.367(5)
C29 H29 0.9500
C30 C31 1.424(4)
C30 H30 0.9500
C31 C32 1.409(4)
C32 H32 0.9500
C33 C34 1.422(4)
C33 H33 0.9500
C34 C35 1.424(4)
C34 C39 1.425(4)
C35 C36 1.371(5)
C35 H35 0.9500
C36 C37 1.402(5)
C36 H36 0.9500
C37 C38 1.367(5)
C37 H37 0.9500
C38 C39 1.426(4)
C38 H38 0.9500
C39 C40 1.423(4)
C40 H40 0.9500
C41 C42 1.403(4)
C41 H41 0.9500
C42 C43 1.433(4)
C42 C47 1.444(4)
C43 C44 1.358(5)
C43 H43 0.9500
C44 C45 1.418(5)
C44 H44 0.9500
C45 C46 1.363(4)
C45 H45 0.9500
C46 C47 1.426(4)
C46 H46 0.9500
C47 C48 1.405(4)
C48 H48 0.9500
P1 N 1.591(3)
P1 C201 1.793(3)
P1 C213 1.799(3)
P1 C207 1.801(3)
P2 N 1.588(3)
P2 C219 1.794(3)
P2 C225 1.803(3)
P2 C231 1.807(3)
C201 C202 1.387(4)
C201 C206 1.395(4)
C202 C203 1.389(4)
C202 H202 0.9500
C203 C204 1.374(5)
C203 H203 0.9500
C204 C205 1.386(5)
C204 H204 0.9500
C205 C206 1.378(5)
C205 H205 0.9500
C206 H206 0.9500
C207 C208 1.384(4)
C207 C212 1.390(4)
C208 C209 1.393(5)
C208 H208 0.9500
C209 C210 1.373(6)
C209 H209 0.9500
C210 C211 1.377(6)
C210 H210 0.9500
C211 C212 1.384(5)
C211 H211 0.9500
C212 H212 0.9500
C213 C214 1.390(5)
C213 C218 1.392(5)
C214 C215 1.400(5)
C214 H214 0.9500
C215 C216 1.376(7)
C215 H215 0.9500
C216 C217 1.366(7)
C216 H216 0.9500
C217 C218 1.375(5)
C217 H217 0.9500
C218 H218 0.9500
C219 C224 1.394(4)
C219 C220 1.395(4)
C220 C221 1.384(4)
C220 H220 0.9500
C221 C222 1.386(4)
C221 H221 0.9500
C222 C223 1.375(5)
C222 H222 0.9500
C223 C224 1.391(4)
C223 H223 0.9500
C224 H224 0.9500
C225 C230 1.387(4)
C225 C226 1.396(4)
C226 C227 1.389(5)
C226 H226 0.9500
C227 C228 1.376(5)
C227 H227 0.9500
C228 C229 1.376(5)
C228 H228 0.9500
C229 C230 1.390(4)
C229 H229 0.9500
C230 H230 0.9500
C231 C232 1.394(4)
C231 C236 1.397(4)
C232 C233 1.388(4)
C232 H232 0.9500
C233 C234 1.388(5)
C233 H233 0.9500
C234 C235 1.383(5)
C234 H234 0.9500
C235 C236 1.386(4)
C235 H235 0.9500
C236 H236 0.9500
Cl1 C1S 1.7206(18)
Cl2 C2S 1.7210(19)
C1S C2S 1.3900
C1S C6S 1.3900
C2S C3S 1.3900
C3S C4S 1.3900
C3S H3S 0.9500
C4S C5S 1.3900
C4S H4S 0.9500
C5S C6S 1.3900
C5S H5S 0.9500
C6S H6S 0.9500
Cl3 C11S 1.721(2)
Cl4 C12S 1.720(2)
C11S C12S 1.3900
C11S C16S 1.3900
C12S C13S 1.3900
C13S C14S 1.3900
C13S H13S 0.9500
C14S C15S 1.3900
C14S H14S 0.9500
C15S C16S 1.3900
C15S H15S 0.9500
C16S H16S 0.9500
Cl5 C21S 1.721(2)
Cl6 C22S 1.719(2)
C21S C22S 1.3900
C21S C26S 1.3900
C22S C23S 1.3900
C23S C24S 1.3900
C23S H23S 0.9500
C24S C25S 1.3900
C24S H24S 0.9500
C25S C26S 1.3900
C25S H25S 0.9500
C26S H26S 0.9500
Cl7 C31S 1.720(2)
Cl8 C32S 1.720(2)
C31S C32S 1.3900
C31S C36S 1.3900
C32S C33S 1.3900
C33S C34S 1.3900
C33S H33S 0.9500
C34S C35S 1.3900
C34S H34S 0.9500
C35S C36S 1.3900
C35S H35S 0.9500
C36S H36S 0.9500
Cl9 C41S 1.721(2)
Cl10 C42S 1.720(2)
C41S C42S 1.3900
C41S C46S 1.3900
C42S C43S 1.3900
C43S C44S 1.3900
C43S H43S 0.9500
C44S C45S 1.3900
C44S H44S 0.9500
C45S C46S 1.3900
C45S H45S 0.9500
C46S H46S 0.9500

loop_
_geom_torsion_atom_site_label_1
_geom_torsion_atom_site_label_2
_geom_torsion_atom_site_label_3
_geom_torsion_atom_site_label_4
_geom_torsion
C16 N5 C1 N1 1.5(4)
C16 N5 C1 C2 -175.7(2)
C4 N1 C1 N5 -178.2(3)
Ti N1 C1 N5 -24.0(4)
C4 N1 C1 C2 -0.6(3)
Ti N1 C1 C2 153.53(18)
N5 C1 C2 C17 3.3(5)
N1 C1 C2 C17 -174.4(3)
N5 C1 C2 C3 178.0(2)
N1 C1 C2 C3 0.2(3)
C17 C2 C3 C24 0.5(4)
C1 C2 C3 C24 -174.8(2)
C17 C2 C3 C4 175.5(2)
C1 C2 C3 C4 0.2(3)
C5 N6 C4 N1 -0.8(4)
C5 N6 C4 C3 176.2(2)
C1 N1 C4 N6 178.1(3)
Ti N1 C4 N6 24.4(4)
C1 N1 C4 C3 0.7(3)
Ti N1 C4 C3 -153.06(18)
C24 C3 C4 N6 -3.9(5)
C2 C3 C4 N6 -178.1(2)
C24 C3 C4 N1 173.7(3)
C2 C3 C4 N1 -0.6(3)
C4 N6 C5 N2 -3.0(4)
C4 N6 C5 C6 -178.7(2)
C8 N2 C5 N6 -178.0(3)
Ti N2 C5 N6 -17.3(4)
C8 N2 C5 C6 -1.8(3)
Ti N2 C5 C6 158.96(17)
N6 C5 C6 C25 -1.7(5)
N2 C5 C6 C25 -178.1(3)
N6 C5 C6 C7 177.5(2)
N2 C5 C6 C7 1.1(3)
C25 C6 C7 C32 -0.1(4)
C5 C6 C7 C32 -179.4(2)
C25 C6 C7 C8 179.3(2)
C5 C6 C7 C8 0.0(3)
C9 N7 C8 N2 0.3(4)
C9 N7 C8 C7 179.5(3)
C5 N2 C8 N7 -178.8(3)
Ti N2 C8 N7 20.5(4)
C5 N2 C8 C7 1.8(3)
Ti N2 C8 C7 -158.88(17)
C32 C7 C8 N7 -1.2(5)
C6 C7 C8 N7 179.5(2)
C32 C7 C8 N2 178.2(3)
C6 C7 C8 N2 -1.1(3)
C8 N7 C9 N3 -5.0(4)
C8 N7 C9 C10 177.9(2)
C12 N3 C9 N7 -178.8(3)
Ti N3 C9 N7 -11.7(4)
C12 N3 C9 C10 -1.4(3)
Ti N3 C9 C10 165.69(17)
N7 C9 C10 C33 1.3(5)
N3 C9 C10 C33 -176.3(3)
N7 C9 C10 C11 178.2(2)
N3 C9 C10 C11 0.6(3)
C33 C10 C11 C40 -1.3(4)
C9 C10 C11 C40 -178.6(3)
C33 C10 C11 C12 177.6(3)
C9 C10 C11 C12 0.3(3)
C13 N8 C12 N3 4.9(4)
C13 N8 C12 C11 -176.9(2)
C9 N3 C12 N8 -179.9(3)
Ti N3 C12 N8 13.2(4)
C9 N3 C12 C11 1.6(3)
Ti N3 C12 C11 -165.29(17)
C40 C11 C12 N8 -0.9(5)
C10 C11 C12 N8 -179.7(2)
C40 C11 C12 N3 177.6(3)
C10 C11 C12 N3 -1.2(3)
C12 N8 C13 N4 -0.1(4)
C12 N8 C13 C14 -179.5(2)
C16 N4 C13 N8 177.7(3)
Ti N4 C13 N8 -22.1(4)
C16 N4 C13 C14 -2.8(3)
Ti N4 C13 C14 157.41(17)
N8 C13 C14 C41 5.1(5)
N4 C13 C14 C41 -174.4(3)
N8 C13 C14 C15 -177.7(2)
N4 C13 C14 C15 2.8(3)
C41 C14 C15 C48 -2.7(4)
C13 C14 C15 C48 179.7(2)
C41 C14 C15 C16 175.9(2)
C13 C14 C15 C16 -1.7(3)
C1 N5 C16 N4 3.1(4)
C1 N5 C16 C15 177.0(2)
C13 N4 C16 N5 176.3(3)
Ti N4 C16 N5 15.7(4)
C13 N4 C16 C15 1.7(3)
Ti N4 C16 C15 -158.89(17)
C48 C15 C16 N5 3.5(5)
C14 C15 C16 N5 -174.9(2)
C48 C15 C16 N4 178.4(3)
C14 C15 C16 N4 0.0(3)
C3 C2 C17 C18 -0.6(4)
C1 C2 C17 C18 173.5(3)
C2 C17 C18 C19 -178.6(3)
C2 C17 C18 C23 -0.2(4)
C17 C18 C19 C20 177.5(3)
C23 C18 C19 C20 -0.9(5)
C18 C19 C20 C21 -0.9(6)
C19 C20 C21 C22 2.0(6)
C20 C21 C22 C23 -1.3(6)
C21 C22 C23 C24 -178.3(3)
C21 C22 C23 C18 -0.5(5)
C17 C18 C23 C24 1.0(4)
C19 C18 C23 C24 179.4(3)
C17 C18 C23 C22 -176.8(3)
C19 C18 C23 C22 1.6(4)
C2 C3 C24 C23 0.4(4)
C4 C3 C24 C23 -173.2(3)
C22 C23 C24 C3 176.7(3)
C18 C23 C24 C3 -1.1(4)
C7 C6 C25 C26 1.1(4)
C5 C6 C25 C26 -179.8(3)
C6 C25 C26 C27 178.0(3)
C6 C25 C26 C31 -0.9(4)
C25 C26 C27 C28 -178.2(3)
C31 C26 C27 C28 0.6(4)
C26 C27 C28 C29 0.5(5)
C27 C28 C29 C30 -1.5(5)
C28 C29 C30 C31 1.2(5)
C29 C30 C31 C32 178.3(3)
C29 C30 C31 C26 -0.1(5)
C25 C26 C31 C32 -0.4(4)
C27 C26 C31 C32 -179.3(3)
C25 C26 C31 C30 178.0(3)
C27 C26 C31 C30 -0.8(4)
C6 C7 C32 C31 -1.2(4)
C8 C7 C32 C31 179.7(3)
C30 C31 C32 C7 -177.0(3)
C26 C31 C32 C7 1.4(4)
C11 C10 C33 C34 0.4(4)
C9 C10 C33 C34 177.0(3)
C10 C33 C34 C35 -178.8(3)
C10 C33 C34 C39 0.9(4)
C33 C34 C35 C36 -179.5(3)
C39 C34 C35 C36 0.8(5)
C34 C35 C36 C37 -0.1(6)
C35 C36 C37 C38 -0.2(6)
C36 C37 C38 C39 -0.2(6)
C33 C34 C39 C40 -1.3(4)
C35 C34 C39 C40 178.4(3)
C33 C34 C39 C38 179.1(3)
C35 C34 C39 C38 -1.2(4)
C37 C38 C39 C40 -178.6(3)
C37 C38 C39 C34 0.9(5)
C10 C11 C40 C39 0.8(4)
C12 C11 C40 C39 -177.8(3)
C34 C39 C40 C11 0.5(4)
C38 C39 C40 C11 180.0(3)
C15 C14 C41 C42 1.2(4)
C13 C14 C41 C42 178.0(3)
C14 C41 C42 C43 -178.2(3)
C14 C41 C42 C47 0.9(4)
C41 C42 C43 C44 -179.8(3)
C47 C42 C43 C44 1.0(5)
C42 C43 C44 C45 -0.9(5)
C43 C44 C45 C46 1.1(5)
C44 C45 C46 C47 -1.4(5)
C45 C46 C47 C48 -177.3(3)
C45 C46 C47 C42 1.6(4)
C41 C42 C47 C48 -1.6(4)
C43 C42 C47 C48 177.6(3)
C41 C42 C47 C46 179.5(3)
C43 C42 C47 C46 -1.3(4)
C14 C15 C48 C47 2.0(4)
C16 C15 C48 C47 -176.2(3)
C46 C47 C48 C15 179.0(3)
C42 C47 C48 C15 0.1(4)
C219 P2 N P1 179.6(2)
C225 P2 N P1 61.6(3)
C231 P2 N P1 -62.5(3)
C201 P1 N P2 178.9(2)
C213 P1 N P2 59.9(3)
C207 P1 N P2 -63.7(3)
N P1 C201 C202 17.2(3)
C213 P1 C201 C202 139.2(3)
C207 P1 C201 C202 -104.5(3)
N P1 C201 C206 -167.1(3)
C213 P1 C201 C206 -45.1(3)
C207 P1 C201 C206 71.2(3)
C206 C201 C202 C203 -0.4(5)
P1 C201 C202 C203 175.3(2)
C201 C202 C203 C204 -1.1(5)
C202 C203 C204 C205 1.6(6)
C203 C204 C205 C206 -0.6(6)
C204 C205 C206 C201 -0.9(6)
C202 C201 C206 C205 1.4(5)
P1 C201 C206 C205 -174.4(3)
N P1 C207 C208 -94.5(3)
C201 P1 C207 C208 23.7(3)
C213 P1 C207 C208 139.6(3)
N P1 C207 C212 77.9(3)
C201 P1 C207 C212 -163.9(3)
C213 P1 C207 C212 -48.0(3)
C212 C207 C208 C209 0.3(5)
P1 C207 C208 C209 172.7(3)
C207 C208 C209 C210 0.1(6)
C208 C209 C210 C211 -0.4(7)
C209 C210 C211 C212 0.3(8)
C210 C211 C212 C207 0.1(7)
C208 C207 C212 C211 -0.4(6)
P1 C207 C212 C211 -172.8(3)
N P1 C213 C214 -144.4(3)
C201 P1 C213 C214 96.7(3)
C207 P1 C213 C214 -18.3(3)
N P1 C213 C218 36.5(3)
C201 P1 C213 C218 -82.3(3)
C207 P1 C213 C218 162.7(3)
C218 C213 C214 C215 -1.8(6)
P1 C213 C214 C215 179.2(3)
C213 C214 C215 C216 0.9(7)
C214 C215 C216 C217 0.4(7)
C215 C216 C217 C218 -1.0(7)
C216 C217 C218 C213 0.2(7)
C214 C213 C218 C217 1.2(6)
P1 C213 C218 C217 -179.7(3)
N P2 C219 C224 2.3(3)
C225 P2 C219 C224 123.9(3)
C231 P2 C219 C224 -119.7(3)
N P2 C219 C220 -176.1(2)
C225 P2 C219 C220 -54.6(3)
C231 P2 C219 C220 61.9(3)
C224 C219 C220 C221 1.4(5)
P2 C219 C220 C221 179.9(2)
C219 C220 C221 C222 -0.6(5)
C220 C221 C222 C223 -0.3(5)
C221 C222 C223 C224 0.3(5)
C222 C223 C224 C219 0.5(5)
C220 C219 C224 C223 -1.3(5)
P2 C219 C224 C223 -179.8(3)
N P2 C225 C230 -145.6(3)
C219 P2 C225 C230 96.7(3)
C231 P2 C225 C230 -18.8(3)
N P2 C225 C226 33.5(3)
C219 P2 C225 C226 -84.2(3)
C231 P2 C225 C226 160.3(2)
C230 C225 C226 C227 2.1(5)
P2 C225 C226 C227 -177.0(3)
C225 C226 C227 C228 0.0(6)
C226 C227 C228 C229 -2.0(6)
C227 C228 C229 C230 1.9(5)
C226 C225 C230 C229 -2.3(5)
P2 C225 C230 C229 176.8(3)
C228 C229 C230 C225 0.2(5)
N P2 C231 C232 84.1(3)
C219 P2 C231 C232 -158.0(3)
C225 P2 C231 C232 -42.3(3)
N P2 C231 C236 -89.7(3)
C219 P2 C231 C236 28.1(3)
C225 P2 C231 C236 143.8(2)
C236 C231 C232 C233 -2.1(5)
P2 C231 C232 C233 -176.0(3)
C231 C232 C233 C234 1.6(5)
C232 C233 C234 C235 0.3(5)
C233 C234 C235 C236 -1.5(5)
C234 C235 C236 C231 1.0(5)
C232 C231 C236 C235 0.9(5)
P2 C231 C236 C235 174.8(3)
C6S C1S C2S C3S 0.0
Cl1 C1S C2S C3S -176.9(3)
C6S C1S C2S Cl2 -177.9(3)
Cl1 C1S C2S Cl2 5.3(3)
C1S C2S C3S C4S 0.0
Cl2 C2S C3S C4S 177.9(3)
C2S C3S C4S C5S 0.0
C3S C4S C5S C6S 0.0
C4S C5S C6S C1S 0.0
C2S C1S C6S C5S 0.0
Cl1 C1S C6S C5S 176.9(3)
C16S C11S C12S C13S 0.0
Cl3 C11S C12S C13S -179.5(3)
C16S C11S C12S Cl4 -178.8(7)
Cl3 C11S C12S Cl4 1.7(8)
C11S C12S C13S C14S 0.0
Cl4 C12S C13S C14S 178.8(7)
C12S C13S C14S C15S 0.0
C13S C14S C15S C16S 0.0
C14S C15S C16S C11S 0.0
C12S C11S C16S C15S 0.0
Cl3 C11S C16S C15S 179.5(3)
C26S C21S C22S C23S 0.0
Cl5 C21S C22S C23S -179.1(7)
C26S C21S C22S Cl6 176.9(7)
Cl5 C21S C22S Cl6 -2.2(8)
C21S C22S C23S C24S 0.0
Cl6 C22S C23S C24S -176.9(7)
C22S C23S C24S C25S 0.0
C23S C24S C25S C26S 0.0
C24S C25S C26S C21S 0.0
C22S C21S C26S C25S 0.0
Cl5 C21S C26S C25S 179.1(7)
C36S C31S C32S C33S 0.0
Cl7 C31S C32S C33S -179.5(12)
C36S C31S C32S Cl8 179.2(11)
Cl7 C31S C32S Cl8 -0.3(12)
C31S C32S C33S C34S 0.0
Cl8 C32S C33S C34S -179.2(11)
C32S C33S C34S C35S 0.0
C33S C34S C35S C36S 0.0
C34S C35S C36S C31S 0.0
C32S C31S C36S C35S 0.0
Cl7 C31S C36S C35S 179.5(12)
C46S C41S C42S C43S 0.0
Cl9 C41S C42S C43S -176.6(8)
C46S C41S C42S Cl10 -178.5(8)
Cl9 C41S C42S Cl10 4.8(8)
C41S C42S C43S C44S 0.0
Cl10 C42S C43S C44S 178.5(8)
C42S C43S C44S C45S 0.0
C43S C44S C45S C46S 0.0
C44S C45S C46S C41S 0.0
C42S C41S C46S C45S 0.0
Cl9 C41S C46S C45S 176.7(8)
